data_2105617
loop_
_publ_author_name
'Bertolasi, Valerio'
'Gilli, Paola'
'Ferretti, Valeria'
'Gilli, Gastone'
'Fern\`andez-Casta\~no, Cristina'

_publ_section_title
;
 Self-assembly of N<i>H</i>-pyrazoles <i>via</i> intermolecular
 N---H&#x00B7;&#x00B7;&#x00B7;N hydrogen bonds
;
_journal_issue 6
_journal_name_full 'Acta Crystallographica Section B'
_journal_page_first 985
_journal_page_last 993
_journal_paper_doi 10.1107/S0108768199004966
_journal_volume 55
_journal_year 1999
_chemical_formula_moiety 'C12 H12 N2,C12 H13 N2 +,Cl -'
_chemical_formula_sum 'C24 H25 Cl N4'
_chemical_formula_weight 404.93
_chemical_name_systematic
;
4,5-dihydronaphto[1,2-d]-1H,3-methylpyrazole hemihydrochloride
;
_space_group_IT_number 14
_symmetry_cell_setting monoclinic
_symmetry_space_group_name_Hall '-P 2ybc'
_symmetry_space_group_name_H-M 'P 1 21/c 1'
_audit_creation_method SHELXL-97
_cell_angle_alpha 90.00
_cell_angle_beta 96.200(10)
_cell_angle_gamma 90.00
_cell_formula_units_Z 4
_cell_length_a 8.1900(10)
_cell_length_b 14.463(2)
_cell_length_c 18.115(3)
_cell_measurement_reflns_used 25
_cell_measurement_temperature 293(2)
_cell_measurement_theta_max 14
_cell_measurement_theta_min 9
_cell_volume 2133.2(5)
_computing_cell_refinement 'CAD4 Enraf-Nonius, 1984'
_computing_data_collection 'CAD4 Enraf-Nonius, 1984'
_computing_data_reduction ' MolEN, C.K. Fair, Enraf-Nonius, 1990'
_computing_molecular_graphics 'ORTEPII, Johnson, 1976'
_computing_publication_material ' PARST (Nardelli, 1983, 1995), SHELX97 (Sheldrick, 1997)'
_computing_structure_refinement 'SHELX97, Sheldrick, 1997'
_computing_structure_solution 'SIR92, Altomare et al., 1994'
_diffrn_ambient_temperature 293(2)
_diffrn_measured_fraction_theta_full .997
_diffrn_measured_fraction_theta_max .997
_diffrn_measurement_device_type 'Enraf Nonius CAD-4'
_diffrn_measurement_method \w/2\q
_diffrn_radiation_monochromator graphite
_diffrn_radiation_source 'fine-focus sealed tube'
_diffrn_radiation_type MoK\a
_diffrn_radiation_wavelength .71073
_diffrn_reflns_av_R_equivalents .018
_diffrn_reflns_av_sigmaI/netI .0936
_diffrn_reflns_limit_h_max 10
_diffrn_reflns_limit_h_min 0
_diffrn_reflns_limit_k_max 18
_diffrn_reflns_limit_k_min 0
_diffrn_reflns_limit_l_max 22
_diffrn_reflns_limit_l_min -23
_diffrn_reflns_number 4977
_diffrn_reflns_theta_full 26.97
_diffrn_reflns_theta_max 26.97
_diffrn_reflns_theta_min 2.26
_diffrn_standards_decay_% 0
_diffrn_standards_interval_time 120
_diffrn_standards_number 3
_exptl_absorpt_coefficient_mu .197
_exptl_absorpt_correction_type none
_exptl_crystal_colour colourless
_exptl_crystal_density_diffrn 1.261
_exptl_crystal_density_method 'not measured'
_exptl_crystal_description irregular
_exptl_crystal_F_000 856
_exptl_crystal_size_max .55
_exptl_crystal_size_mid .19
_exptl_crystal_size_min .12
_refine_diff_density_max .191
_refine_diff_density_min -.167
_refine_ls_extinction_coef .0011(6)
_refine_ls_extinction_method SHELXL
_refine_ls_goodness_of_fit_ref .971
_refine_ls_hydrogen_treatment refall
_refine_ls_matrix_type full
_refine_ls_number_parameters 363
_refine_ls_number_reflns 4643
_refine_ls_number_restraints 0
_refine_ls_restrained_S_all .971
_refine_ls_R_factor_all .1537
_refine_ls_R_factor_gt .0562
_refine_ls_shift/su_max .027
_refine_ls_shift/su_mean .001
_refine_ls_structure_factor_coef Fsqd
_refine_ls_weighting_details 'calc w=1/[\s^2^(Fo^2^)+(0.0484P)^2^+0.0000P] where P=(Fo^2^+2Fc^2^)/3'
_refine_ls_weighting_scheme calc
_refine_ls_wR_factor_ref .1257
_reflns_number_gt 2168
_reflns_number_total 4643
_reflns_threshold_expression >2sigma(I)
_cod_data_source_file na0091.cif
_cod_data_source_block P2
_cod_original_sg_symbol_H-M 'P 21/c'
_cod_database_code 2105617

loop_
_symmetry_equiv_pos_as_xyz
'x, y, z'
'-x, y+1/2, -z+1/2'
'-x, -y, -z'
'x, -y-1/2, z-1/2'

loop_
_atom_site_label
_atom_site_fract_x
_atom_site_fract_y
_atom_site_fract_z
_atom_site_U_iso_or_equiv
_atom_site_adp_type
_atom_site_calc_flag
_atom_site_occupancy
_atom_site_type_symbol
Cl .36703(9) -.12467(5) .36324(3) .0665(3) Uani d 1 Cl
N21 .2388(3) .03276(16) .52045(12) .0537(6) Uani d 1 N
N11 .2104(3) .03301(16) .44568(12) .0533(6) Uani d 1 N
C11 .1113(3) .10410(18) .42360(14) .0501(6) Uani d 1 C
C21 .0739(3) .14976(18) .48611(15) .0540(7) Uani d 1 C
C31 .1559(3) .10331(19) .54616(15) .0545(7) Uani d 1 C
C41 .1607(6) .1214(4) .6273(2) .0798(11) Uani d 1 C
C51 -.0409(4) .2302(2) .4810(2) .0724(9) Uani d 1 C
C61 -.0496(5) .2753(3) .4049(2) .0825(11) Uani d 1 C
C71 -.0388(3) .2116(2) .34005(17) .0651(8) Uani d 1 C
C81 .0476(3) .12776(19) .34814(15) .0554(7) Uani d 1 C
C91 .0665(4) .0721(2) .28737(16) .0637(8) Uani d 1 C
C101 -.0027(4) .0996(3) .21711(19) .0791(10) Uani d 1 C
C111 -.0883(4) .1812(3) .2094(2) .0884(12) Uani d 1 C
C121 -.1074(4) .2362(3) .2688(2) .0808(10) Uani d 1 C
N12 .4670(3) -.17333(15) .52867(13) .0513(6) Uani d 1 N
N22 .4279(3) -.10916(14) .57844(11) .0541(6) Uani d 1 N
C12 .5353(3) -.24820(18) .56344(14) .0496(6) Uani d 1 C
C22 .5406(3) -.2321(2) .63869(14) .0548(7) Uani d 1 C
C32 .4739(3) -.1447(2) .64561(14) .0563(7) Uani d 1 C
C42 .4526(6) -.0899(4) .71348(19) .0815(11) Uani d 1 C
C52 .6164(5) -.3018(2) .69306(17) .0722(9) Uani d 1 C
C62 .6022(6) -.3975(3) .6580(2) .0883(11) Uani d 1 C
C72 .6427(4) -.4026(2) .57911(19) .0707(8) Uani d 1 C
C82 .6001(3) -.32949(19) .53042(16) .0554(7) Uani d 1 C
C92 .6260(4) -.3354(2) .45573(18) .0647(8) Uani d 1 C
C102 .6970(4) -.4132(3) .4293(3) .0870(11) Uani d 1 C
C112 .7424(5) -.4845(3) .4770(3) .1061(14) Uani d 1 C
C122 .7145(5) -.4807(3) .5503(3) .0960(13) Uani d 1 C
H11 .258(3) -.0071(17) .4178(13) .052(8) Uiso d 1 H
H21 .313(4) -.021(2) .5502(16) .090(10) Uiso d 1 H
H91 .124(3) .0127(18) .2939(13) .062(8) Uiso d 1 H
H101 .013(4) .0585(19) .1789(16) .078(10) Uiso d 1 H
H111 -.129(4) .193(2) .1640(19) .088(11) Uiso d 1 H
H121 -.172(4) .298(2) .2650(18) .103(11) Uiso d 1 H
H411 .061(7) .101(3) .647(3) .20(2) Uiso d 1 H
H421 .242(5) .093(3) .654(2) .136(18) Uiso d 1 H
H431 .144(5) .179(3) .635(2) .123(17) Uiso d 1 H
H511 -.009(3) .2741(19) .5158(16) .070(9) Uiso d 1 H
H521 -.149(4) .207(2) .4938(17) .097(10) Uiso d 1 H
H611 -.144(4) .316(2) .3957(18) .108(12) Uiso d 1 H
H621 .045(4) .316(2) .4043(16) .090(11) Uiso d 1 H
H12 .448(3) -.1653(16) .4767(14) .052(7) Uiso d 1 H
H92 .594(3) -.2827(18) .4213(14) .064(8) Uiso d 1 H
H102 .709(4) -.420(2) .3768(18) .090(11) Uiso d 1 H
H112 .792(4) -.545(3) .4611(18) .105(12) Uiso d 1 H
H122 .738(4) -.523(2) .5841(18) .093(12) Uiso d 1 H
H412 .471(4) -.130(2) .753(2) .115(14) Uiso d 1 H
H422 .538(7) -.054(4) .727(3) .20(3) Uiso d 1 H
H432 .345(6) -.068(3) .714(2) .141(18) Uiso d 1 H
H512 .563(3) -.3009(16) .7378(14) .054(7) Uiso d 1 H
H522 .743(4) -.281(2) .7087(16) .089(9) Uiso d 1 H
H612 .480(4) -.416(2) .6583(16) .087(10) Uiso d 1 H
H622 .674(4) -.440(2) .6878(16) .087(10) Uiso d 1 H

loop_
_atom_site_aniso_label
_atom_site_aniso_U_11
_atom_site_aniso_U_22
_atom_site_aniso_U_33
_atom_site_aniso_U_12
_atom_site_aniso_U_13
_atom_site_aniso_U_23
Cl .0797(5) .0711(5) .0473(4) .0027(4) .0002(3) -.0086(4)
N21 .0580(15) .0569(15) .0452(13) -.0029(12) .0019(11) -.0013(11)
N11 .0530(14) .0543(15) .0526(14) -.0006(12) .0059(11) -.0065(12)
C11 .0392(14) .0489(16) .0618(17) -.0050(13) .0040(12) -.0005(13)
C21 .0422(15) .0496(16) .0699(18) -.0069(13) .0043(13) -.0066(14)
C31 .0461(15) .0581(18) .0603(17) -.0098(13) .0110(13) -.0097(14)
C41 .084(3) .094(3) .064(2) -.006(3) .017(2) -.019(2)
C51 .0493(19) .068(2) .098(3) .0016(17) .0031(18) -.019(2)
C61 .068(2) .063(2) .112(3) .006(2) -.013(2) .001(2)
C71 .0475(17) .063(2) .082(2) -.0069(15) -.0018(15) .0095(17)
C81 .0427(15) .0624(18) .0600(17) -.0098(14) .0005(12) .0029(15)
C91 .0510(18) .081(2) .0598(19) -.0003(17) .0062(14) .0103(17)
C101 .064(2) .113(3) .062(2) -.010(2) .0102(17) .006(2)
C111 .068(2) .121(4) .073(3) -.012(2) -.009(2) .037(3)
C121 .061(2) .079(3) .098(3) -.0074(19) -.0103(19) .024(2)
N12 .0542(14) .0567(15) .0420(12) -.0034(11) .0008(10) .0015(12)
N22 .0557(14) .0599(14) .0468(12) -.0031(12) .0052(10) -.0039(11)
C12 .0444(15) .0537(17) .0500(16) -.0059(13) .0016(12) .0072(13)
C22 .0465(16) .069(2) .0482(16) -.0126(14) .0028(12) .0120(14)
C32 .0540(16) .068(2) .0468(16) -.0138(15) .0055(12) -.0016(14)
C42 .086(3) .106(3) .053(2) -.016(3) .0128(19) -.013(2)
C52 .072(2) .094(3) .0493(18) -.0105(19) .0010(16) .0199(17)
C62 .090(3) .078(3) .092(3) .001(2) -.011(2) .034(2)
C72 .0636(19) .060(2) .085(2) -.0026(16) -.0093(16) .0110(17)
C82 .0430(15) .0570(18) .0648(18) -.0066(14) -.0015(13) .0048(15)
C92 .0602(19) .062(2) .072(2) -.0029(16) .0088(15) -.0083(18)
C102 .074(2) .088(3) .100(3) -.007(2) .011(2) -.024(3)
C112 .088(3) .083(3) .143(4) .014(2) -.007(3) -.028(3)
C122 .094(3) .062(3) .124(4) .008(2) -.024(3) .010(3)

loop_
_atom_type_symbol
_atom_type_description
_atom_type_scat_dispersion_real
_atom_type_scat_dispersion_imag
_atom_type_scat_source
Cl Cl .1484 .1585 'International Tables Vol C Tables 4.2.6.8 and 6.1.1.4'
N N .0061 .0033 'International Tables Vol C Tables 4.2.6.8 and 6.1.1.4'
C C .0033 .0016 'International Tables Vol C Tables 4.2.6.8 and 6.1.1.4'
H H .0000 .0000 'International Tables Vol C Tables 4.2.6.8 and 6.1.1.4'

loop_
_geom_angle_atom_site_label_1
_geom_angle_atom_site_label_2
_geom_angle_atom_site_label_3
_geom_angle
C31 N21 N11 108.0(2)
C31 N21 H21 130.2(15)
N11 N21 H21 121.7(15)
C11 N11 N21 109.5(2)
C11 N11 H11 128.2(16)
N21 N11 H11 122.2(16)
N11 C11 C21 107.7(2)
N11 C11 C81 127.2(2)
C21 C11 C81 125.0(3)
C11 C21 C31 106.3(2)
C11 C21 C51 121.2(3)
C31 C21 C51 132.4(3)
N21 C31 C21 108.5(2)
N21 C31 C41 121.2(3)
C21 C31 C41 130.3(3)
C31 C41 H411 112(3)
C31 C41 H421 114(3)
H411 C41 H421 106(4)
C31 C41 H431 111(3)
H411 C41 H431 94(4)
H421 C41 H431 119(4)
C21 C51 C61 111.0(3)
C21 C51 H511 111.6(17)
C61 C51 H511 108.1(17)
C21 C51 H521 107.1(18)
C61 C51 H521 113.5(18)
H511 C51 H521 106(2)
C71 C61 C51 116.5(3)
C71 C61 H611 111(2)
C51 C61 H611 112(2)
C71 C61 H621 104.2(18)
C51 C61 H621 108.0(18)
H611 C61 H621 104(3)
C121 C71 C81 117.7(3)
C121 C71 C61 120.9(3)
C81 C71 C61 121.3(3)
C91 C81 C71 121.1(3)
C91 C81 C11 123.5(3)
C71 C81 C11 115.4(3)
C81 C91 C101 119.3(3)
C81 C91 H91 120.4(14)
C101 C91 H91 120.2(15)
C111 C101 C91 119.4(4)
C111 C101 H101 125.5(19)
C91 C101 H101 115.0(19)
C121 C111 C101 121.5(4)
C121 C111 H111 124(2)
C101 C111 H111 114(2)
C111 C121 C71 120.8(4)
C111 C121 H121 123.5(19)
C71 C121 H121 115.7(19)
C12 N12 N22 110.9(2)
C12 N12 H12 125.5(14)
N22 N12 H12 123.7(14)
C32 N22 N12 106.2(2)
N12 C12 C22 107.1(2)
N12 C12 C82 127.9(2)
C22 C12 C82 124.9(3)
C12 C22 C32 105.8(2)
C12 C22 C52 120.2(3)
C32 C22 C52 133.9(3)
N22 C32 C22 110.1(2)
N22 C32 C42 120.0(3)
C22 C32 C42 129.9(3)
C32 C42 H412 107(2)
C32 C42 H422 112(3)
H412 C42 H422 96(4)
C32 C42 H432 112(2)
H412 C42 H432 106(3)
H422 C42 H432 121(4)
C22 C52 C62 109.3(3)
C22 C52 H512 110.5(15)
C62 C52 H512 110.0(15)
C22 C52 H522 107.4(15)
C62 C52 H522 112.9(15)
H512 C52 H522 107(2)
C72 C62 C52 115.2(3)
C72 C62 H612 107.8(16)
C52 C62 H612 105.1(17)
C72 C62 H622 108.5(17)
C52 C62 H622 109.1(17)
H612 C62 H622 111(2)
C82 C72 C122 117.5(4)
C82 C72 C62 119.9(3)
C122 C72 C62 122.6(3)
C92 C82 C72 120.8(3)
C92 C82 C12 123.5(3)
C72 C82 C12 115.6(3)
C102 C92 C82 120.1(4)
C102 C92 H92 120.0(15)
C82 C92 H92 119.9(15)
C112 C102 C92 119.5(4)
C112 C102 H102 119.3(19)
C92 C102 H102 121.1(19)
C102 C112 C122 121.2(4)
C102 C112 H112 123.8(19)
C122 C112 H112 115.0(19)
C112 C122 C72 120.9(4)
C112 C122 H122 127(2)
C72 C122 H122 112(2)

loop_
_geom_bond_atom_site_label_1
_geom_bond_atom_site_label_2
_geom_bond_distance
_geom_bond_publ_flag
N11 N21 1.349(3) yes
N11 C11 1.344(3) yes
N21 C31 1.337(3) yes
C11 C21 1.374(3) yes
C21 C31 1.388(4) yes
N12 N22 1.356(3) yes
N12 C12 1.344(3) yes
N22 C32 1.337(3) yes
C12 C22 1.379(3) yes
C22 C32 1.388(4) yes
N21 H21 1.09(3) ?
N11 H11 .89(2) ?
C11 C81 1.450(3) ?
C21 C51 1.493(4) ?
C31 C41 1.490(4) ?
C41 H411 .97(5) ?
C41 H421 .88(4) ?
C41 H431 .86(4) ?
C51 C61 1.519(5) ?
C51 H511 .91(3) ?
C51 H521 1.00(3) ?
C61 C71 1.503(4) ?
C61 H611 .97(4) ?
C61 H621 .97(3) ?
C71 C121 1.397(4) ?
C71 C81 1.403(4) ?
C81 C91 1.386(4) ?
C91 C101 1.394(4) ?
C91 H91 .98(3) ?
C101 C111 1.372(5) ?
C101 H101 .93(3) ?
C111 C121 1.361(5) ?
C111 H111 .87(3) ?
C121 H121 1.03(3) ?
N12 H12 .94(2) ?
C12 C82 1.446(4) ?
C22 C52 1.496(4) ?
C32 C42 1.489(4) ?
C42 H412 .92(4) ?
C42 H422 .88(6) ?
C42 H432 .94(4) ?
C52 C62 1.523(5) ?
C52 H512 .96(2) ?
C52 H522 1.09(3) ?
C62 C72 1.504(5) ?
C62 H612 1.03(3) ?
C62 H622 .97(3) ?
C72 C82 1.397(4) ?
C72 C122 1.400(5) ?
C82 C92 1.395(4) ?
C92 C102 1.375(5) ?
C92 H92 1.00(3) ?
C102 C112 1.370(6) ?
C102 H102 .97(3) ?
C112 C122 1.371(6) ?
C112 H112 1.02(4) ?
C122 H122 .87(3) ?

loop_
_geom_hbond_atom_site_label_D
_geom_hbond_atom_site_label_H
_geom_hbond_atom_site_label_A
_geom_hbond_distance_DH
_geom_hbond_distance_HA
_geom_hbond_distance_DA
_geom_hbond_angle_DHA
_geom_hbond_publ_flag
N11 H11 Cl 3.081(2) .89(2) 2.20(2) 170(2) yes
N21 H21 N22 2.714(3) 1.09(3) 1.63(3) 169(3) yes
N12 H12 Cl 3.101(3) .94(2) 2.17(2) 168(2) yes
